data_7228639
loop_
_publ_author_name
'Tsuzuki, Seiji'
'MANDAI, Toshihiko'
'Suzuki, Soma'
'Shinoda, Wataru'
'Nakamura, Takenobu'
'Morishita, Tetsuya'
'Ueno, Kazuhide'
'Seki, Shiro'
'Umebayashi, Yasuhiro'
'Dokko, Kaoru'
'Watanabe, Masayoshi'

_publ_section_title
;
 Effect of the cation on the stability of cation-glyme complexes and their
 interactions with the [TFSA]- anion
;
_journal_name_full 'Phys. Chem. Chem. Phys.'
_journal_paper_doi 10.1039/C7CP02779F
_journal_year 2017
_chemical_formula_moiety 'C12 H18 F12 Mg N2 O12 S4'
_chemical_formula_sum 'C12 H18 F12 Mg N2 O12 S4'
_chemical_formula_weight 762.83
_chemical_properties_physical ', Hygroscopic'
_space_group_crystal_system triclinic
_space_group_IT_number 1
_space_group_name_Hall 'P 1'
_space_group_name_H-M_alt 'P 1'
_symmetry_space_group_name_Hall 'P 1'
_symmetry_space_group_name_H-M 'P 1'
_atom_sites_solution_hydrogens geom
_atom_sites_solution_primary dual
_audit_creation_date 2017-03-01
_audit_creation_method
;
Olex2 1.2
(compiled 2017.02.23 svn.r3390 for OlexSys, GUI svn.r5320)
;
_audit_update_record
;
2017-04-04 deposited with the CCDC.
2017-07-05 downloaded from the CCDC.
;
_cell_angle_alpha 97.006(5)
_cell_angle_beta 95.727(4)
_cell_angle_gamma 100.012(5)
_cell_formula_units_Z 1
_cell_length_a 8.7021(4)
_cell_length_b 9.1183(6)
_cell_length_c 9.2356(5)
_cell_measurement_reflns_used 3130
_cell_measurement_temperature 223(2)
_cell_measurement_theta_max 29.8540
_cell_measurement_theta_min 3.6060
_cell_volume 710.77(7)
_computing_cell_refinement 'CrysAlisPro 1.171.38.43 (Rigaku OD, 2015)'
_computing_data_collection 'CrysAlisPro 1.171.38.43 (Rigaku OD, 2015)'
_computing_data_reduction 'CrysAlisPro 1.171.38.43 (Rigaku OD, 2015)'
_computing_molecular_graphics 'Olex2 (Dolomanov et al., 2009)'
_computing_publication_material 'Olex2 (Dolomanov et al., 2009)'
_computing_structure_refinement 'ShelXL (Sheldrick, 2015)'
_computing_structure_solution 'ShelXT (Sheldrick, 2015)'
_diffrn_ambient_temperature 293(2)
_diffrn_detector 'CCD plate'
_diffrn_measured_fraction_theta_full 0.982
_diffrn_measured_fraction_theta_max 0.860
_diffrn_measurement_details
;
List of Runs (angles in degrees, time in seconds):

  # Type    Start    End  Width  t~exp~   \w     \q     \k     \f   Frames
#--------------------------------------------------------------------------
  1  \f    -80.00 100.00   0.50    6.00   0.00  20.00   0.00    --   360
  2  \w    -20.00  28.00   0.50    6.00    --   20.00 -90.00   0.00   96
  3  \w    -20.00  28.00   0.50    6.00    --   20.00 -90.00  90.00   96
  4  \w    -20.00  28.00   0.50    6.00    --   20.00 -90.00 180.00   96
  5  \w    -20.00  28.00   0.50    6.00    --   20.00 -90.00 270.00   96
;
_diffrn_measurement_device 'abstract diffractometer'
_diffrn_measurement_device_type 'dtrek-CrysAlisPro-abstract goniometer imported rigaku-d*trek images'
_diffrn_measurement_method '\w and \f scans'
_diffrn_orient_matrix_type 'CrysAlisPro convention (1999,Acta A55,543-557)'
_diffrn_orient_matrix_UB_11 -0.0467212000
_diffrn_orient_matrix_UB_12 -0.0614739000
_diffrn_orient_matrix_UB_13 -0.0484685000
_diffrn_orient_matrix_UB_21 -0.0355937000
_diffrn_orient_matrix_UB_22 0.0507850000
_diffrn_orient_matrix_UB_23 -0.0382495000
_diffrn_orient_matrix_UB_31 0.0592258000
_diffrn_orient_matrix_UB_32 0.0031961000
_diffrn_orient_matrix_UB_33 -0.0476273000
_diffrn_radiation_monochromator graphite
_diffrn_radiation_probe x-ray
_diffrn_radiation_type MoK\a
_diffrn_radiation_wavelength 0.71073
_diffrn_reflns_av_R_equivalents 0.0376
_diffrn_reflns_av_unetI/netI 0.0560
_diffrn_reflns_Laue_measured_fraction_full 0.982
_diffrn_reflns_Laue_measured_fraction_max 0.860
_diffrn_reflns_limit_h_max 12
_diffrn_reflns_limit_h_min -11
_diffrn_reflns_limit_k_max 12
_diffrn_reflns_limit_k_min -11
_diffrn_reflns_limit_l_max 6
_diffrn_reflns_limit_l_min -13
_diffrn_reflns_number 5938
_diffrn_reflns_point_group_measured_fraction_full 0.599
_diffrn_reflns_point_group_measured_fraction_max 0.497
_diffrn_reflns_theta_full 25.242
_diffrn_reflns_theta_max 30.190
_diffrn_reflns_theta_min 3.425
_diffrn_source 'fine-focus sealed X-ray tube'
_diffrn_source_type 'Enhance (Mo) X-ray Source'
_exptl_absorpt_coefficient_mu 0.491
_exptl_absorpt_correction_T_max 1.00000
_exptl_absorpt_correction_T_min 0.70935
_exptl_absorpt_correction_type multi-scan
_exptl_absorpt_process_details
;
CrysAlisPro 1.171.38.43 (Rigaku Oxford Diffraction, 2015)
Empirical absorption correction using spherical harmonics,
 implemented in SCALE3 ABSPACK scaling algorithm.
;
_exptl_crystal_colour colourless
_exptl_crystal_colour_primary colourless
_exptl_crystal_density_diffrn 1.782
_exptl_crystal_description plate
_exptl_crystal_F_000 384
_exptl_crystal_size_max 0.45
_exptl_crystal_size_mid 0.4
_exptl_crystal_size_min 0.15
_refine_diff_density_max 0.409
_refine_diff_density_min -0.410
_refine_diff_density_rms 0.068
_refine_ls_abs_structure_details
;
 Classical Flack method preferred over Parsons because s.u. lower.
;
_refine_ls_abs_structure_Flack 0.05(8)
_refine_ls_extinction_method none
_refine_ls_goodness_of_fit_ref 0.891
_refine_ls_hydrogen_treatment constr
_refine_ls_matrix_type full
_refine_ls_number_parameters 390
_refine_ls_number_reflns 4187
_refine_ls_number_restraints 3
_refine_ls_restrained_S_all 0.890
_refine_ls_R_factor_all 0.0573
_refine_ls_R_factor_gt 0.0473
_refine_ls_shift/su_max 0.000
_refine_ls_shift/su_mean 0.000
_refine_ls_structure_factor_coef Fsqd
_refine_ls_weighting_details 'w=1/[\s^2^(Fo^2^)+(0.1000P)^2^] where P=(Fo^2^+2Fc^2^)/3'
_refine_ls_weighting_scheme calc
_refine_ls_wR_factor_gt 0.1163
_refine_ls_wR_factor_ref 0.1294
_reflns_Friedel_coverage 0.156
_reflns_Friedel_fraction_full 0.217
_reflns_Friedel_fraction_max 0.134
_reflns_number_gt 3649
_reflns_number_total 8422
_reflns_threshold_expression 'I > 2\s(I)'
_cod_data_source_file c7cp02779f2.cif
_cod_data_source_block 160721_mgg3tfsa
_cod_database_code 7228639
_shelx_shelxl_version_number 2014/7
_chemical_oxdiff_formula C12H18F12Mg1N2O12S4
_shelx_space_group_comment
;
The symmetry employed for this shelxl refinement is uniquely defined
by the following loop, which should always be used as a source of
symmetry information in preference to the above space-group names.
They are only intended as comments.
;
_reflns_odcompleteness_completeness 85.97
_reflns_odcompleteness_iscentric 1
_reflns_odcompleteness_theta 30.12
_olex2_refinement_description
;
1. Fixed Uiso
 At 1.2 times of:
  All C(H,H) groups
 At 1.5 times of:
  All C(H,H,H) groups
2.a Secondary CH2 refined with riding coordinates:
 C2(H2A,H2B), C3(H3A,H3B), C4(H4A,H4B), C5(H5A,H5B), C6(H6A,H6B), C7(H7A,H7B)
2.b Idealised Me refined as rotating group:
 C1(H1A,H1B,H1C), C8(H8A,H8B,H8C)
;
_olex2_submission_special_instructions 'No special instructions were received'
_oxdiff_exptl_absorpt_empirical_details
;
Empirical correction (ABSPACK) includes:
- Absorption correction using spherical harmonics
- Frame scaling
- Detector area scaling
;
_oxdiff_exptl_absorpt_empirical_full_max 2.554
_oxdiff_exptl_absorpt_empirical_full_min 0.546

loop_
_space_group_symop_operation_xyz
'x, y, z'

loop_
_atom_site_label
_atom_site_type_symbol
_atom_site_fract_x
_atom_site_fract_y
_atom_site_fract_z
_atom_site_U_iso_or_equiv
_atom_site_adp_type
_atom_site_occupancy
_atom_site_site_symmetry_order
_atom_site_calc_flag
_atom_site_refinement_flags_posn
S1 S 0.73391(11) 0.51608(12) 0.63690(10) 0.0282(2) Uani 1 1 d .
Mg1 Mg 0.40981(15) 0.56652(16) 0.43524(14) 0.0249(3) Uani 1 1 d .
F1 F 0.7500(7) 0.2364(5) 0.5763(6) 0.0826(14) Uani 1 1 d .
O1 O 0.2935(4) 0.5909(4) 0.6188(3) 0.0364(8) Uani 1 1 d .
N1 N 0.7116(4) 0.6199(6) 0.7779(4) 0.0396(10) Uani 1 1 d .
C1 C 0.2433(7) 0.4701(7) 0.7010(6) 0.0485(14) Uani 1 1 d .
H1A H 0.2120 0.3773 0.6351 0.073 Uiso 1 1 calc GR
H1B H 0.1559 0.4909 0.7506 0.073 Uiso 1 1 calc GR
H1C H 0.3285 0.4618 0.7721 0.073 Uiso 1 1 calc GR
S2 S 0.85382(13) 0.72132(18) 0.88742(12) 0.0464(4) Uani 1 1 d .
F2 F 0.8530(4) 0.3379(5) 0.7968(5) 0.0669(11) Uani 1 1 d .
O2 O 0.5052(4) 0.7854(4) 0.5324(3) 0.0326(7) Uani 1 1 d .
N2 N 0.3467(5) 0.0960(5) 0.2228(5) 0.0448(11) Uani 1 1 d .
C2 C 0.3440(6) 0.7321(6) 0.7137(5) 0.0390(11) Uani 1 1 d .
H2A H 0.4296 0.7252 0.7869 0.047 Uiso 1 1 calc R
H2B H 0.2578 0.7584 0.7641 0.047 Uiso 1 1 calc R
S3 S 0.28018(12) 0.19377(13) 0.34139(13) 0.0350(3) Uani 1 1 d .
F3 F 0.6026(4) 0.2799(6) 0.7436(5) 0.0753(13) Uani 1 1 d .
O3 O 0.5418(3) 0.6462(4) 0.2729(3) 0.0321(7) Uani 1 1 d .
C3 C 0.3975(6) 0.8486(6) 0.6193(6) 0.0417(12) Uani 1 1 d .
H3A H 0.3090 0.8678 0.5567 0.050 Uiso 1 1 calc R
H3B H 0.4498 0.9421 0.6793 0.050 Uiso 1 1 calc R
S4 S 0.41117(15) 0.14416(16) 0.07713(13) 0.0434(3) Uani 1 1 d .
F4 F 0.9998(7) 0.9939(6) 0.8935(6) 0.106(2) Uani 1 1 d .
O4 O 0.2422(4) 0.6331(5) 0.2918(4) 0.0399(8) Uani 1 1 d .
C4 C 0.5781(7) 0.8807(6) 0.4364(6) 0.0435(12) Uani 1 1 d .
H4A H 0.6564 0.9623 0.4918 0.052 Uiso 1 1 calc R
H4B H 0.5006 0.9228 0.3803 0.052 Uiso 1 1 calc R
F5 F 0.9160(7) 0.8813(6) 0.6770(5) 0.0896(16) Uani 1 1 d .
O5 O 0.5890(4) 0.4879(4) 0.5385(4) 0.0377(8) Uani 1 1 d .
C5 C 0.6541(6) 0.7780(6) 0.3360(5) 0.0382(11) Uani 1 1 d .
H5A H 0.6939 0.8309 0.2585 0.046 Uiso 1 1 calc R
H5B H 0.7420 0.7494 0.3916 0.046 Uiso 1 1 calc R
F6 F 0.7562(7) 0.9614(6) 0.8133(8) 0.111(2) Uani 1 1 d .
O6 O 0.8752(4) 0.5512(5) 0.5742(4) 0.0425(9) Uani 1 1 d .
C6 C 0.4463(7) 0.6593(9) 0.1412(6) 0.0599(19) Uani 1 1 d .
H6A H 0.4870 0.7540 0.1085 0.072 Uiso 1 1 calc R
H6B H 0.4558 0.5790 0.0653 0.072 Uiso 1 1 calc R
F7 F -0.0007(4) 0.2224(7) 0.3872(6) 0.0991(19) Uani 1 1 d .
O7 O 1.0011(4) 0.6727(6) 0.8852(5) 0.0570(12) Uani 1 1 d .
C7 C 0.2857(8) 0.6529(15) 0.1559(7) 0.105(4) Uani 1 1 d .
H7A H 0.2568 0.7454 0.1304 0.126 Uiso 1 1 calc R
H7B H 0.2251 0.5711 0.0847 0.126 Uiso 1 1 calc R
F8 F 0.0312(5) 0.1933(7) 0.1609(6) 0.0949(18) Uani 1 1 d .
O8 O 0.7977(5) 0.7557(7) 1.0241(5) 0.0790(18) Uani 1 1 d .
C8 C 0.0765(7) 0.6173(10) 0.2992(8) 0.067(2) Uani 1 1 d .
H8A H 0.0215 0.5330 0.2297 0.100 Uiso 1 1 calc GR
H8B H 0.0420 0.7072 0.2762 0.100 Uiso 1 1 calc GR
H8C H 0.0550 0.6010 0.3965 0.100 Uiso 1 1 calc GR
F9 F 0.0119(6) 0.0084(7) 0.2777(8) 0.120(3) Uani 1 1 d .
O9 O 0.3156(4) 0.3522(4) 0.3426(4) 0.0382(8) Uani 1 1 d .
C9 C 0.7339(7) 0.3315(7) 0.6922(7) 0.0462(13) Uani 1 1 d .
F10 F 0.6998(5) 0.2428(7) 0.0365(5) 0.0942(17) Uani 1 1 d .
O10 O 0.3021(6) 0.1415(6) 0.4794(5) 0.0627(12) Uani 1 1 d .
C10 C 0.8837(9) 0.8993(9) 0.8106(9) 0.067(2) Uani 1 1 d .
F11 F 0.6443(5) 0.3213(6) 0.2490(6) 0.0829(15) Uani 1 1 d .
O11 O 0.4048(6) 0.0126(6) -0.0235(5) 0.0671(14) Uani 1 1 d .
C11 C 0.0678(6) 0.1516(9) 0.2872(9) 0.064(2) Uani 1 1 d .
F12 F 0.6804(4) 0.0984(6) 0.1965(6) 0.0781(13) Uani 1 1 d .
O12 O 0.3592(6) 0.2701(6) 0.0296(5) 0.0654(13) Uani 1 1 d .
C12 C 0.6212(7) 0.2095(7) 0.1433(6) 0.0452(13) Uani 1 1 d .

loop_
_atom_site_aniso_label
_atom_site_aniso_U_11
_atom_site_aniso_U_22
_atom_site_aniso_U_33
_atom_site_aniso_U_23
_atom_site_aniso_U_13
_atom_site_aniso_U_12
S1 0.0291(4) 0.0349(6) 0.0217(4) 0.0049(4) 0.0006(3) 0.0099(4)
Mg1 0.0285(6) 0.0270(8) 0.0198(6) 0.0047(5) 0.0009(5) 0.0068(5)
F1 0.127(4) 0.038(2) 0.090(3) 0.011(2) 0.012(3) 0.035(2)
O1 0.0439(17) 0.040(2) 0.0270(15) 0.0039(14) 0.0114(13) 0.0105(14)
N1 0.0238(16) 0.063(3) 0.0289(18) -0.0058(18) 0.0023(14) 0.0080(17)
C1 0.064(3) 0.046(3) 0.042(3) 0.011(2) 0.026(3) 0.014(3)
S2 0.0302(5) 0.0769(11) 0.0263(5) -0.0121(6) -0.0029(4) 0.0114(5)
F2 0.0504(18) 0.076(3) 0.081(3) 0.045(2) -0.0128(17) 0.0187(18)
O2 0.0475(17) 0.0252(17) 0.0261(14) 0.0018(12) 0.0086(13) 0.0086(13)
N2 0.051(2) 0.038(3) 0.049(2) 0.002(2) 0.014(2) 0.016(2)
C2 0.049(3) 0.042(3) 0.027(2) -0.0011(19) 0.0076(19) 0.013(2)
S3 0.0317(5) 0.0322(6) 0.0396(6) 0.0003(5) 0.0028(4) 0.0065(4)
F3 0.053(2) 0.087(3) 0.087(3) 0.056(3) -0.0021(19) -0.007(2)
O3 0.0338(14) 0.0387(19) 0.0227(13) 0.0046(12) 0.0024(11) 0.0041(13)
C3 0.055(3) 0.031(3) 0.044(3) 0.001(2) 0.015(2) 0.019(2)
S4 0.0483(6) 0.0486(8) 0.0344(6) 0.0000(5) 0.0020(5) 0.0177(6)
F4 0.101(3) 0.085(4) 0.100(4) -0.029(3) -0.030(3) -0.017(3)
O4 0.0334(15) 0.059(3) 0.0327(16) 0.0154(16) 0.0032(13) 0.0169(15)
C4 0.063(3) 0.028(3) 0.039(3) 0.009(2) 0.010(2) 0.002(2)
F5 0.135(4) 0.059(3) 0.064(3) 0.007(2) 0.007(3) -0.009(3)
O5 0.0404(17) 0.035(2) 0.0345(17) 0.0020(14) -0.0127(14) 0.0111(14)
C5 0.041(2) 0.039(3) 0.033(2) 0.010(2) 0.0093(19) 0.000(2)
F6 0.108(4) 0.070(4) 0.150(5) -0.015(3) -0.022(4) 0.045(3)
O6 0.0437(18) 0.052(2) 0.0326(16) 0.0047(16) 0.0130(15) 0.0084(16)
C6 0.051(3) 0.105(6) 0.022(2) 0.020(3) -0.001(2) 0.007(3)
F7 0.0427(18) 0.134(5) 0.108(4) -0.041(3) 0.025(2) 0.012(2)
O7 0.0298(16) 0.093(4) 0.043(2) -0.005(2) -0.0099(15) 0.0171(19)
C7 0.055(4) 0.238(13) 0.041(3) 0.066(6) 0.005(3) 0.051(6)
F8 0.048(2) 0.142(5) 0.079(3) -0.027(3) -0.022(2) 0.022(2)
O8 0.055(2) 0.136(5) 0.033(2) -0.025(3) 0.0055(18) 0.008(3)
C8 0.035(2) 0.110(7) 0.066(4) 0.035(4) 0.006(3) 0.028(3)
F9 0.070(3) 0.076(4) 0.185(7) -0.028(4) 0.023(4) -0.037(3)
O9 0.0426(17) 0.032(2) 0.0364(16) -0.0007(14) -0.0042(14) 0.0055(14)
C9 0.047(3) 0.044(3) 0.050(3) 0.021(3) -0.001(2) 0.010(2)
F10 0.076(3) 0.150(5) 0.061(3) 0.040(3) 0.026(2) 0.008(3)
O10 0.091(3) 0.056(3) 0.052(2) 0.024(2) 0.021(2) 0.027(2)
C10 0.066(4) 0.056(5) 0.067(4) -0.019(3) -0.013(3) 0.007(3)
F11 0.057(2) 0.091(4) 0.085(3) -0.026(3) 0.002(2) 0.000(2)
O11 0.071(3) 0.071(4) 0.052(2) -0.021(2) 0.004(2) 0.015(2)
C11 0.031(2) 0.070(5) 0.079(5) -0.023(4) 0.008(3) -0.001(3)
F12 0.0506(19) 0.079(3) 0.113(4) 0.040(3) 0.000(2) 0.023(2)
O12 0.079(3) 0.081(4) 0.045(2) 0.018(2) 0.007(2) 0.031(3)
C12 0.047(3) 0.054(4) 0.039(3) 0.010(2) 0.012(2) 0.013(2)

loop_
_atom_type_symbol
_atom_type_description
_atom_type_scat_dispersion_real
_atom_type_scat_dispersion_imag
_atom_type_scat_source
C C 0.0033 0.0016 'International Tables Vol C Tables 4.2.6.8 and 6.1.1.4'
H H 0.0000 0.0000 'International Tables Vol C Tables 4.2.6.8 and 6.1.1.4'
N N 0.0061 0.0033 'International Tables Vol C Tables 4.2.6.8 and 6.1.1.4'
O O 0.0106 0.0060 'International Tables Vol C Tables 4.2.6.8 and 6.1.1.4'
F F 0.0171 0.0103 'International Tables Vol C Tables 4.2.6.8 and 6.1.1.4'
Mg Mg 0.0486 0.0363 'International Tables Vol C Tables 4.2.6.8 and 6.1.1.4'
S S 0.1246 0.1234 'International Tables Vol C Tables 4.2.6.8 and 6.1.1.4'

loop_
_geom_angle_atom_site_label_1
_geom_angle_atom_site_label_2
_geom_angle_atom_site_label_3
_geom_angle
N1 S1 C9 105.6(3)
O5 S1 N1 107.9(2)
O5 S1 C9 101.1(2)
O6 S1 N1 118.0(2)
O6 S1 O5 116.9(2)
O6 S1 C9 105.3(3)
O1 Mg1 O2 77.14(14)
O1 Mg1 O3 154.28(16)
O1 Mg1 O4 95.94(14)
O2 Mg1 O3 78.60(13)
O2 Mg1 O4 93.60(16)
O4 Mg1 O3 77.15(13)
O5 Mg1 O1 94.83(15)
O5 Mg1 O2 91.23(15)
O5 Mg1 O3 94.10(14)
O5 Mg1 O4 168.94(15)
O5 Mg1 O9 88.63(15)
O9 Mg1 O1 102.20(15)
O9 Mg1 O2 179.32(14)
O9 Mg1 O3 102.08(14)
O9 Mg1 O4 86.65(16)
C1 O1 Mg1 123.9(3)
C2 O1 Mg1 115.1(3)
C2 O1 C1 111.4(4)
S1 N1 S2 123.6(2)
O1 C1 H1A 109.5
O1 C1 H1B 109.5
O1 C1 H1C 109.5
H1A C1 H1B 109.5
H1A C1 H1C 109.5
H1B C1 H1C 109.5
N1 S2 C10 103.0(3)
O7 S2 N1 115.4(2)
O7 S2 C10 104.5(3)
O8 S2 N1 107.7(2)
O8 S2 O7 119.3(3)
O8 S2 C10 105.1(4)
C3 O2 Mg1 111.4(3)
C4 O2 Mg1 115.0(3)
C4 O2 C3 115.3(4)
S3 N2 S4 127.6(3)
O1 C2 H2A 110.2
O1 C2 H2B 110.2
O1 C2 C3 107.4(4)
H2A C2 H2B 108.5
C3 C2 H2A 110.2
C3 C2 H2B 110.2
N2 S3 C11 104.5(3)
O9 S3 N2 116.8(2)
O9 S3 C11 102.0(3)
O10 S3 N2 110.2(3)
O10 S3 O9 116.5(3)
O10 S3 C11 105.0(4)
C5 O3 Mg1 109.6(2)
C5 O3 C6 115.7(5)
C6 O3 Mg1 113.1(3)
O2 C3 C2 105.0(4)
O2 C3 H3A 110.7
O2 C3 H3B 110.7
C2 C3 H3A 110.7
C2 C3 H3B 110.7
H3A C3 H3B 108.8
N2 S4 C12 100.7(3)
O11 S4 N2 108.4(3)
O11 S4 C12 104.9(3)
O12 S4 N2 114.8(3)
O12 S4 O11 120.4(3)
O12 S4 C12 105.1(3)
C7 O4 Mg1 115.1(4)
C7 O4 C8 114.3(5)
C8 O4 Mg1 127.7(4)
O2 C4 H4A 110.8
O2 C4 H4B 110.8
O2 C4 C5 104.5(4)
H4A C4 H4B 108.9
C5 C4 H4A 110.8
C5 C4 H4B 110.8
S1 O5 Mg1 149.6(2)
O3 C5 C4 110.0(4)
O3 C5 H5A 109.7
O3 C5 H5B 109.7
C4 C5 H5A 109.7
C4 C5 H5B 109.7
H5A C5 H5B 108.2
O3 C6 H6A 108.6
O3 C6 H6B 108.6
H6A C6 H6B 107.6
C7 C6 O3 114.6(4)
C7 C6 H6A 108.6
C7 C6 H6B 108.6
O4 C7 C6 116.2(5)
O4 C7 H7A 108.2
O4 C7 H7B 108.2
C6 C7 H7A 108.2
C6 C7 H7B 108.2
H7A C7 H7B 107.4
O4 C8 H8A 109.5
O4 C8 H8B 109.5
O4 C8 H8C 109.5
H8A C8 H8B 109.5
H8A C8 H8C 109.5
H8B C8 H8C 109.5
S3 O9 Mg1 154.0(3)
F1 C9 S1 108.9(4)
F1 C9 F2 109.0(5)
F2 C9 S1 110.3(4)
F3 C9 S1 111.7(4)
F3 C9 F1 108.8(6)
F3 C9 F2 108.1(5)
F4 C10 S2 108.6(6)
F4 C10 F6 107.3(6)
F5 C10 S2 112.1(5)
F5 C10 F4 109.5(7)
F5 C10 F6 108.6(8)
F6 C10 S2 110.7(6)
F7 C11 S3 109.1(4)
F8 C11 S3 111.4(5)
F8 C11 F7 109.1(7)
F8 C11 F9 107.9(7)
F9 C11 S3 111.4(6)
F9 C11 F7 107.8(6)
F10 C12 S4 110.9(4)
F10 C12 F11 111.3(6)
F10 C12 F12 105.8(5)
F11 C12 S4 111.9(4)
F11 C12 F12 107.0(5)
F12 C12 S4 109.6(4)

loop_
_geom_bond_atom_site_label_1
_geom_bond_atom_site_label_2
_geom_bond_distance
S1 N1 1.563(4)
S1 O5 1.444(3)
S1 O6 1.414(3)
S1 C9 1.817(6)
Mg1 O1 2.068(3)
Mg1 O2 2.077(3)
Mg1 O3 2.101(3)
Mg1 O4 2.091(4)
Mg1 O5 2.028(4)
Mg1 O9 2.029(4)
F1 C9 1.328(8)
O1 C1 1.444(6)
O1 C2 1.439(6)
N1 S2 1.592(4)
C1 H1A 0.9600
C1 H1B 0.9600
C1 H1C 0.9600
S2 O7 1.428(4)
S2 O8 1.418(4)
S2 C10 1.838(9)
F2 C9 1.333(7)
O2 C3 1.443(5)
O2 C4 1.432(6)
N2 S3 1.548(4)
N2 S4 1.590(5)
C2 H2A 0.9700
C2 H2B 0.9700
C2 C3 1.496(8)
S3 O9 1.422(4)
S3 O10 1.421(5)
S3 C11 1.826(6)
F3 C9 1.315(6)
O3 C5 1.430(6)
O3 C6 1.433(6)
C3 H3A 0.9700
C3 H3B 0.9700
S4 O11 1.414(4)
S4 O12 1.407(5)
S4 C12 1.838(6)
F4 C10 1.316(7)
O4 C7 1.371(7)
O4 C8 1.433(6)
C4 H4A 0.9700
C4 H4B 0.9700
C4 C5 1.516(7)
F5 C10 1.291(9)
C5 H5A 0.9700
C5 H5B 0.9700
F6 C10 1.331(9)
C6 H6A 0.9700
C6 H6B 0.9700
C6 C7 1.410(9)
F7 C11 1.312(7)
C7 H7A 0.9700
C7 H7B 0.9700
F8 C11 1.297(10)
C8 H8A 0.9600
C8 H8B 0.9600
C8 H8C 0.9600
F9 C11 1.301(9)
F10 C12 1.291(6)
F11 C12 1.296(7)
F12 C12 1.336(8)
